data_2207200
loop_
_publ_author_name
'Ma, Ai-Qing'
'Zhu, Long-Guan'
'Cai, Guo-Qiang'

_publ_section_title
;
 Poly[[aqua(1,10-phenanthroline)lead(II)]-\m~3~-3-sulfonatobenzoato]
;
_journal_coeditor_code CV6590
_journal_issue 11
_journal_name_full 'Acta Crystallographica Section E'
_journal_page_first m2264
_journal_page_last m2266
_journal_paper_doi 10.1107/S1600536805031995
_journal_volume 61
_journal_year 2005
_chemical_formula_iupac '[Pb (C7 H4 O5 S) (C12 H8 N2) (H2 O)]'
_chemical_formula_moiety 'C19 H14 N2 O6 Pb S'
_chemical_formula_sum 'C19 H14 N2 O6 Pb S'
_chemical_formula_weight 605.57
_chemical_name_systematic
;
Poly[[aqua(1,10-phenanthroline)lead(II)]-\m~3~-3-sulfonatobenzoato]
;
_space_group_IT_number 2
_symmetry_cell_setting triclinic
_symmetry_space_group_name_Hall '-P 1'
_symmetry_space_group_name_H-M 'P -1'
_atom_sites_solution_hydrogens geom
_atom_sites_solution_primary direct
_atom_sites_solution_secondary difmap
_audit_creation_method SHELXL-97
_cell_angle_alpha 99.6840(10)
_cell_angle_beta 98.1090(10)
_cell_angle_gamma 102.6140(10)
_cell_formula_units_Z 2
_cell_length_a 6.8033(6)
_cell_length_b 11.1687(10)
_cell_length_c 12.6787(11)
_cell_measurement_reflns_used 5025
_cell_measurement_temperature 295(2)
_cell_measurement_theta_max 27.86
_cell_measurement_theta_min 2.25
_cell_volume 910.76(14)
_computing_cell_refinement 'SAINT (Bruker, 2002)'
_computing_data_collection 'SMART (Bruker, 2002)'
_computing_data_reduction SAINT
_computing_molecular_graphics 'ORTEP-3 for Windows (Farrugia, 1997)'
_computing_publication_material 'WinGX (Farrugia, 1999)'
_computing_structure_refinement 'SHELXL97 (Sheldrick, 1997)'
_computing_structure_solution 'SHELXS97 (Sheldrick, 1997)'
_diffrn_ambient_temperature 295(2)
_diffrn_measured_fraction_theta_full 0.988
_diffrn_measured_fraction_theta_max 0.988
_diffrn_measurement_device_type 'Bruker APEX area-detector'
_diffrn_measurement_method '\f and \w'
_diffrn_radiation_monochromator graphite
_diffrn_radiation_source 'fine-focus sealed tube'
_diffrn_radiation_type MoK\a
_diffrn_radiation_wavelength 0.71073
_diffrn_reflns_av_R_equivalents 0.0259
_diffrn_reflns_av_sigmaI/netI 0.0372
_diffrn_reflns_limit_h_max 8
_diffrn_reflns_limit_h_min -8
_diffrn_reflns_limit_k_max 12
_diffrn_reflns_limit_k_min -13
_diffrn_reflns_limit_l_max 14
_diffrn_reflns_limit_l_min -15
_diffrn_reflns_number 6518
_diffrn_reflns_theta_full 25.00
_diffrn_reflns_theta_max 25.00
_diffrn_reflns_theta_min 1.91
_diffrn_standards_number 0
_exptl_absorpt_coefficient_mu 9.419
_exptl_absorpt_correction_T_max 0.361
_exptl_absorpt_correction_T_min 0.273
_exptl_absorpt_correction_type multi-scan
_exptl_absorpt_process_details '(SADABS; Bruker, 2002)'
_exptl_crystal_colour 'pale yellow'
_exptl_crystal_density_diffrn 2.208
_exptl_crystal_density_method 'not measured'
_exptl_crystal_description block
_exptl_crystal_F_000 576
_exptl_crystal_size_max 0.16
_exptl_crystal_size_mid 0.12
_exptl_crystal_size_min 0.11
_refine_diff_density_max 0.619
_refine_diff_density_min -1.969
_refine_ls_extinction_method none
_refine_ls_goodness_of_fit_ref 1.14
_refine_ls_hydrogen_treatment constr
_refine_ls_matrix_type full
_refine_ls_number_parameters 268
_refine_ls_number_reflns 3148
_refine_ls_number_restraints 3
_refine_ls_restrained_S_all 1.14
_refine_ls_R_factor_all 0.029
_refine_ls_R_factor_gt 0.027
_refine_ls_shift/su_max 0.000
_refine_ls_shift/su_mean 0.000
_refine_ls_structure_factor_coef Fsqd
_refine_ls_weighting_details 'calc w = 1/[\s^2^(Fo^2^)+(0.0409P)^2^] where P = (Fo^2^+2Fc^2^)/3'
_refine_ls_weighting_scheme calc
_refine_ls_wR_factor_gt 0.069
_refine_ls_wR_factor_ref 0.070
_reflns_number_gt 2993
_reflns_number_total 3148
_reflns_threshold_expression I>2\s(I)
_cod_data_source_file cv6590.cif
_cod_data_source_block I
_cod_database_code 2207200
_cod_database_fobs_code 2207200

loop_
_symmetry_equiv_pos_as_xyz
'x, y, z'
'-x, -y, -z'

loop_
_atom_site_label
_atom_site_fract_x
_atom_site_fract_y
_atom_site_fract_z
_atom_site_U_iso_or_equiv
_atom_site_adp_type
_atom_site_calc_flag
_atom_site_refinement_flags
_atom_site_occupancy
_atom_site_type_symbol
Pb1 0.15034(3) 0.193427(16) 0.159983(14) 0.02092(9) Uani d . 1 Pb
S1 0.2586(2) 0.90156(12) 0.12656(11) 0.0241(3) Uani d . 1 S
O1 -0.0915(6) 0.3402(4) 0.1710(4) 0.0422(11) Uani d . 1 O
O2 0.2283(6) 0.4337(4) 0.1747(4) 0.0385(10) Uani d . 1 O
O3 0.2009(7) 0.9436(4) 0.0262(4) 0.0394(11) Uani d . 1 O
O4 0.2427(7) 0.9911(4) 0.2219(3) 0.0357(10) Uani d . 1 O
O5 0.4528(6) 0.8681(4) 0.1356(4) 0.0448(12) Uani d . 1 O
O6 0.5115(7) 0.2047(5) 0.1029(4) 0.0454(11) Uani d D 1 O
N1 0.3803(7) 0.2865(4) 0.3411(4) 0.0273(10) Uani d . 1 N
N2 -0.0160(7) 0.1562(4) 0.3226(4) 0.0269(10) Uani d . 1 N
C1 0.5711(10) 0.3545(6) 0.3499(6) 0.0446(17) Uani d . 1 C
H1 0.6193 0.3700 0.2872 0.053 Uiso calc R 1 H
C2 0.6993(10) 0.4026(7) 0.4497(6) 0.054(2) Uani d . 1 C
H2 0.8308 0.4511 0.4530 0.065 Uiso calc R 1 H
C3 0.6371(11) 0.3804(9) 0.5422(7) 0.063(2) Uani d . 1 C
H3 0.7270 0.4089 0.6087 0.076 Uiso calc R 1 H
C4 0.4342(10) 0.3136(7) 0.5369(5) 0.0414(16) Uani d . 1 C
C5 0.3480(13) 0.2892(9) 0.6308(5) 0.066(2) Uani d . 1 C
H5 0.4293 0.3193 0.6996 0.079 Uiso calc R 1 H
C6 0.1559(13) 0.2250(9) 0.6216(6) 0.067(2) Uani d . 1 C
H6 0.1054 0.2118 0.6842 0.080 Uiso calc R 1 H
C7 0.0235(11) 0.1754(7) 0.5174(5) 0.0438(16) Uani d . 1 C
C8 -0.1780(12) 0.1079(8) 0.5045(6) 0.056(2) Uani d . 1 C
H8 -0.2338 0.0903 0.5647 0.067 Uiso calc R 1 H
C9 -0.2940(12) 0.0673(8) 0.4017(7) 0.060(2) Uani d . 1 C
H9 -0.4301 0.0229 0.3917 0.072 Uiso calc R 1 H
C10 -0.2071(10) 0.0927(6) 0.3125(6) 0.0410(15) Uani d . 1 C
H10 -0.2869 0.0638 0.2432 0.049 Uiso calc R 1 H
C11 0.3090(8) 0.2671(5) 0.4333(4) 0.0271(12) Uani d . 1 C
C12 0.1011(9) 0.1979(5) 0.4228(5) 0.0297(13) Uani d . 1 C
C13 0.0416(9) 0.4325(5) 0.1628(5) 0.0269(12) Uani d . 1 C
C14 -0.0216(8) 0.5474(5) 0.1380(4) 0.0221(11) Uani d . 1 C
C16 0.0703(8) 0.7634(5) 0.1216(4) 0.0203(11) Uani d . 1 C
C15 0.1244(8) 0.6550(5) 0.1404(4) 0.0223(11) Uani d . 1 C
H15 0.2623 0.6551 0.1549 0.027 Uiso calc R 1 H
C17 -0.1377(8) 0.7626(5) 0.0989(4) 0.0242(11) Uani d . 1 C
H17 -0.1762 0.8347 0.0864 0.029 Uiso calc R 1 H
C18 -0.2839(8) 0.6553(5) 0.0953(4) 0.0262(12) Uani d . 1 C
H18 -0.4219 0.6546 0.0791 0.031 Uiso calc R 1 H
C19 -0.2289(8) 0.5477(5) 0.1154(4) 0.0266(12) Uani d . 1 C
H19 -0.3296 0.4759 0.1139 0.032 Uiso calc R 1 H
H6B 0.634(4) 0.244(6) 0.132(4) 0.050 Uiso d D 1 H
H6A 0.511(8) 0.159(5) 0.042(3) 0.050 Uiso d D 1 H

loop_
_atom_site_aniso_label
_atom_site_aniso_U_11
_atom_site_aniso_U_22
_atom_site_aniso_U_33
_atom_site_aniso_U_12
_atom_site_aniso_U_13
_atom_site_aniso_U_23
Pb1 0.02470(13) 0.01683(13) 0.01969(13) 0.00474(8) 0.00140(8) 0.00228(8)
S1 0.0253(7) 0.0155(6) 0.0305(7) 0.0048(5) 0.0041(6) 0.0031(5)
O1 0.037(2) 0.023(2) 0.074(3) 0.0082(19) 0.022(2) 0.022(2)
O2 0.028(2) 0.023(2) 0.063(3) 0.0063(17) -0.002(2) 0.012(2)
O3 0.051(3) 0.027(2) 0.036(2) -0.002(2) 0.005(2) 0.0131(19)
O4 0.043(2) 0.023(2) 0.033(2) 0.0027(19) 0.0073(19) -0.0092(18)
O5 0.023(2) 0.027(2) 0.082(4) 0.0036(18) 0.011(2) 0.009(2)
O6 0.033(2) 0.051(3) 0.043(3) 0.003(2) 0.010(2) -0.010(2)
N1 0.022(2) 0.027(3) 0.027(3) 0.002(2) -0.0008(19) 0.000(2)
N2 0.030(3) 0.027(3) 0.023(2) 0.007(2) 0.0031(19) 0.0053(19)
C1 0.033(3) 0.040(4) 0.047(4) -0.007(3) 0.004(3) -0.007(3)
C2 0.028(4) 0.062(5) 0.053(5) -0.007(3) 0.000(3) -0.010(4)
C3 0.033(4) 0.091(7) 0.048(5) 0.020(4) -0.022(3) -0.013(4)
C4 0.040(4) 0.054(4) 0.024(3) 0.013(3) 0.000(3) -0.007(3)
C5 0.061(5) 0.113(8) 0.017(3) 0.024(5) 0.000(3) 0.002(4)
C6 0.069(6) 0.114(8) 0.024(4) 0.033(5) 0.016(4) 0.013(4)
C7 0.055(4) 0.054(4) 0.033(4) 0.024(3) 0.017(3) 0.017(3)
C8 0.054(5) 0.071(5) 0.050(5) 0.009(4) 0.032(4) 0.024(4)
C9 0.042(4) 0.064(5) 0.072(6) 0.000(4) 0.018(4) 0.023(4)
C10 0.030(3) 0.040(4) 0.048(4) 0.001(3) 0.005(3) 0.006(3)
C11 0.030(3) 0.028(3) 0.022(3) 0.011(2) 0.001(2) 0.000(2)
C12 0.035(3) 0.029(3) 0.030(3) 0.017(3) 0.008(2) 0.007(2)
C13 0.038(3) 0.017(3) 0.024(3) 0.006(2) 0.005(2) -0.001(2)
C14 0.027(3) 0.019(3) 0.023(3) 0.007(2) 0.009(2) 0.006(2)
C16 0.027(3) 0.017(3) 0.018(2) 0.006(2) 0.005(2) 0.004(2)
C15 0.025(3) 0.017(3) 0.024(3) 0.005(2) 0.003(2) 0.001(2)
C17 0.028(3) 0.026(3) 0.022(3) 0.014(2) 0.006(2) 0.006(2)
C18 0.017(3) 0.038(3) 0.025(3) 0.010(2) 0.004(2) 0.007(2)
C19 0.027(3) 0.027(3) 0.023(3) 0.003(2) 0.003(2) 0.006(2)

loop_
_atom_type_symbol
_atom_type_description
_atom_type_scat_dispersion_real
_atom_type_scat_dispersion_imag
_atom_type_scat_source
C C 0.0033 0.0016 'International Tables Vol C Tables 4.2.6.8 and 6.1.1.4'
H H 0.0000 0.0000 'International Tables Vol C Tables 4.2.6.8 and 6.1.1.4'
N N 0.0061 0.0033 'International Tables Vol C Tables 4.2.6.8 and 6.1.1.4'
O O 0.0106 0.0060 'International Tables Vol C Tables 4.2.6.8 and 6.1.1.4'
Pb Pb -3.3944 10.1111 'International Tables Vol C Tables 4.2.6.8 and 6.1.1.4'
S S 0.1246 0.1234 'International Tables Vol C Tables 4.2.6.8 and 6.1.1.4'

loop_
_geom_angle_atom_site_label_1
_geom_angle_atom_site_label_2
_geom_angle_atom_site_label_3
_geom_angle_site_symmetry_1
_geom_angle_site_symmetry_3
_geom_angle
_geom_angle_publ_flag
N1 Pb1 N2 . . 65.43(14) yes
N1 Pb1 O1 . . 97.97(15) yes
N2 Pb1 O1 . . 75.17(14) yes
N1 Pb1 O2 . . 74.54(15) yes
N2 Pb1 O2 . . 104.63(15) yes
O1 Pb1 O2 . . 50.25(13) yes
N1 Pb1 O6 . . 79.96(14) yes
N2 Pb1 O6 . . 138.16(15) yes
O1 Pb1 O6 . . 135.03(15) yes
O2 Pb1 O6 . . 86.97(15) yes
N1 Pb1 O4 . 1_545 77.75(14) yes
N2 Pb1 O4 . 1_545 71.81(13) yes
O1 Pb1 O4 . 1_545 145.32(13) yes
O2 Pb1 O4 . 1_545 150.62(13) yes
O6 Pb1 O4 . 1_545 78.71(15) yes
N1 Pb1 O3 . 2_565 166.16(13) yes
N2 Pb1 O3 . 2_565 100.75(13) yes
O1 Pb1 O3 . 2_565 78.26(14) yes
O2 Pb1 O3 . 2_565 111.53(12) yes
O6 Pb1 O3 . 2_565 112.21(13) yes
O4 Pb1 O3 1_545 2_565 97.66(12) yes
O5 S1 O3 . . 113.8(3) yes
O5 S1 O4 . . 113.5(3) yes
O3 S1 O4 . . 110.9(3) yes
O5 S1 C16 . . 106.5(2) ?
O3 S1 C16 . . 105.8(2) ?
O4 S1 C16 . . 105.6(2) ?
C13 O1 Pb1 . . 93.5(3) ?
C13 O2 Pb1 . . 92.2(3) ?
S1 O4 Pb1 . 1_565 109.9(2) ?
Pb1 O6 H6B . . 135(4) ?
Pb1 O6 H6A . . 116(4) ?
H6B O6 H6A . . 109(5) ?
C1 N1 C11 . . 118.8(5) ?
C1 N1 Pb1 . . 121.9(4) ?
C11 N1 Pb1 . . 119.2(3) ?
C10 N2 C12 . . 119.1(5) ?
C10 N2 Pb1 . . 122.7(4) ?
C12 N2 Pb1 . . 118.1(4) ?
N1 C1 C2 . . 121.8(7) ?
N1 C1 H1 . . 119.1 ?
C2 C1 H1 . . 119.1 ?
C3 C2 C1 . . 121.0(7) ?
C3 C2 H2 . . 119.5 ?
C1 C2 H2 . . 119.5 ?
C2 C3 C4 . . 119.0(6) ?
C2 C3 H3 . . 120.5 ?
C4 C3 H3 . . 120.5 ?
C3 C4 C11 . . 117.8(6) ?
C3 C4 C5 . . 123.9(6) ?
C11 C4 C5 . . 118.3(6) ?
C6 C5 C4 . . 121.7(7) ?
C6 C5 H5 . . 119.1 ?
C4 C5 H5 . . 119.1 ?
C5 C6 C7 . . 121.7(7) ?
C5 C6 H6 . . 119.2 ?
C7 C6 H6 . . 119.2 ?
C8 C7 C12 . . 118.0(6) ?
C8 C7 C6 . . 123.4(7) ?
C12 C7 C6 . . 118.6(7) ?
C9 C8 C7 . . 119.1(6) ?
C9 C8 H8 . . 120.5 ?
C7 C8 H8 . . 120.5 ?
C8 C9 C10 . . 119.7(7) ?
C8 C9 H9 . . 120.2 ?
C10 C9 H9 . . 120.2 ?
N2 C10 C9 . . 122.4(7) ?
N2 C10 H10 . . 118.8 ?
C9 C10 H10 . . 118.8 ?
N1 C11 C4 . . 121.5(5) ?
N1 C11 C12 . . 118.2(5) ?
C4 C11 C12 . . 120.3(5) ?
N2 C12 C7 . . 121.7(6) ?
N2 C12 C11 . . 118.9(5) ?
C7 C12 C11 . . 119.4(6) ?
O1 C13 O2 . . 122.2(5) ?
O1 C13 C14 . . 119.4(5) ?
O2 C13 C14 . . 118.4(5) ?
C15 C14 C19 . . 119.0(5) ?
C15 C14 C13 . . 120.2(5) ?
C19 C14 C13 . . 120.8(5) ?
C15 C16 C17 . . 119.2(5) ?
C15 C16 S1 . . 121.1(4) ?
C17 C16 S1 . . 119.7(4) ?
C14 C15 C16 . . 121.4(5) ?
C14 C15 H15 . . 119.3 ?
C16 C15 H15 . . 119.3 ?
C18 C17 C16 . . 119.7(5) ?
C18 C17 H17 . . 120.1 ?
C16 C17 H17 . . 120.1 ?
C17 C18 C19 . . 120.8(5) ?
C17 C18 H18 . . 119.6 ?
C19 C18 H18 . . 119.6 ?
C18 C19 C14 . . 119.9(5) ?
C18 C19 H19 . . 120.0 ?
C14 C19 H19 . . 120.0 ?

loop_
_geom_bond_atom_site_label_1
_geom_bond_atom_site_label_2
_geom_bond_site_symmetry_2
_geom_bond_distance
_geom_bond_publ_flag
Pb1 O1 . 2.565(4) yes
Pb1 O2 . 2.589(4) yes
Pb1 O3 2_565 3.036(4) yes
Pb1 O4 1_545 2.683(4) yes
Pb1 O6 . 2.641(4) yes
Pb1 N1 . 2.505(4) yes
Pb1 N2 . 2.539(4) yes
S1 O3 . 1.461(4) yes
S1 O4 . 1.466(4) yes
S1 O5 . 1.444(4) yes
S1 C16 . 1.763(5) ?
O1 C13 . 1.245(7) ?
O2 C13 . 1.254(7) ?
O4 Pb1 1_565 2.683(4) ?
O6 H6B . 0.85(5) ?
O6 H6A . 0.85(4) ?
N1 C1 . 1.332(8) ?
N1 C11 . 1.359(7) ?
N2 C10 . 1.315(8) ?
N2 C12 . 1.348(7) ?
C1 C2 . 1.380(9) ?
C1 H1 . 0.9300 ?
C2 C3 . 1.345(11) ?
C2 H2 . 0.9300 ?
C3 C4 . 1.405(11) ?
C3 H3 . 0.9300 ?
C4 C11 . 1.407(8) ?
C4 C5 . 1.439(10) ?
C5 C6 . 1.325(11) ?
C5 H5 . 0.9300 ?
C6 C7 . 1.437(10) ?
C6 H6 . 0.9300 ?
C7 C8 . 1.385(11) ?
C7 C12 . 1.414(8) ?
C8 C9 . 1.372(11) ?
C8 H8 . 0.9300 ?
C9 C10 . 1.389(10) ?
C9 H9 . 0.9300 ?
C10 H10 . 0.9300 ?
C11 C12 . 1.432(8) ?
C13 C14 . 1.506(7) ?
C14 C15 . 1.375(7) ?
C14 C19 . 1.400(8) ?
C16 C15 . 1.387(7) ?
C16 C17 . 1.402(7) ?
C15 H15 . 0.9300 ?
C17 C18 . 1.370(8) ?
C17 H17 . 0.9300 ?
C18 C19 . 1.386(8) ?
C18 H18 . 0.9300 ?
C19 H19 . 0.9300 ?

loop_
_geom_hbond_atom_site_label_D
_geom_hbond_atom_site_label_H
_geom_hbond_atom_site_label_A
_geom_hbond_site_symmetry_A
_geom_hbond_distance_DH
_geom_hbond_distance_HA
_geom_hbond_distance_DA
_geom_hbond_angle_DHA
_geom_hbond_publ_flag
O6 H6B O1 1_655 0.85(5) 1.89(4) 2.729(6) 170(7) yes
O6 H6A O5 2_665 0.85(4) 2.27(4) 3.054(7) 153(6) yes

loop_
_geom_torsion_atom_site_label_1
_geom_torsion_atom_site_label_2
_geom_torsion_atom_site_label_3
_geom_torsion_atom_site_label_4
_geom_torsion_site_symmetry_1
_geom_torsion_site_symmetry_4
_geom_torsion
N1 Pb1 O1 C13 . . 69.7(4)
N2 Pb1 O1 C13 . . 131.6(4)
O2 Pb1 O1 C13 . . 7.6(3)
O6 Pb1 O1 C13 . . -14.0(5)
O4 Pb1 O1 C13 1_545 . 149.7(3)
O3 Pb1 O1 C13 2_565 . -123.8(4)
N1 Pb1 O2 C13 . . -122.1(4)
N2 Pb1 O2 C13 . . -63.3(4)
O1 Pb1 O2 C13 . . -7.5(3)
O6 Pb1 O2 C13 . . 157.4(4)
O4 Pb1 O2 C13 1_545 . -142.1(3)
O3 Pb1 O2 C13 2_565 . 44.7(4)
O5 S1 O4 Pb1 . 1_565 124.2(2)
O3 S1 O4 Pb1 . 1_565 -5.3(3)
C16 S1 O4 Pb1 . 1_565 -119.5(2)
N2 Pb1 N1 C1 . . -177.1(5)
O1 Pb1 N1 C1 . . -107.5(5)
O2 Pb1 N1 C1 . . -62.7(5)
O6 Pb1 N1 C1 . . 27.0(5)
O4 Pb1 N1 C1 1_545 . 107.5(5)
O3 Pb1 N1 C1 2_565 . 179.4(5)
N2 Pb1 N1 C11 . . 3.0(4)
O1 Pb1 N1 C11 . . 72.6(4)
O2 Pb1 N1 C11 . . 117.5(4)
O6 Pb1 N1 C11 . . -152.9(4)
O4 Pb1 N1 C11 1_545 . -72.4(4)
O3 Pb1 N1 C11 2_565 . -0.5(8)
N1 Pb1 N2 C10 . . -179.7(5)
O1 Pb1 N2 C10 . . 74.1(5)
O2 Pb1 N2 C10 . . 115.3(5)
O6 Pb1 N2 C10 . . -142.6(4)
O4 Pb1 N2 C10 1_545 . -95.1(5)
O3 Pb1 N2 C10 2_565 . -0.5(5)
N1 Pb1 N2 C12 . . -3.3(4)
O1 Pb1 N2 C12 . . -109.5(4)
O2 Pb1 N2 C12 . . -68.4(4)
O6 Pb1 N2 C12 . . 33.7(5)
O4 Pb1 N2 C12 1_545 . 81.2(4)
O3 Pb1 N2 C12 2_565 . 175.8(4)
C11 N1 C1 C2 . . 1.8(10)
Pb1 N1 C1 C2 . . -178.1(5)
N1 C1 C2 C3 . . 1.3(12)
C1 C2 C3 C4 . . -3.9(13)
C2 C3 C4 C11 . . 3.4(12)
C2 C3 C4 C5 . . -177.1(8)
C3 C4 C5 C6 . . -179.6(9)
C11 C4 C5 C6 . . -0.1(13)
C4 C5 C6 C7 . . 0.5(14)
C5 C6 C7 C8 . . 180.0(9)
C5 C6 C7 C12 . . -1.0(12)
C12 C7 C8 C9 . . -0.8(11)
C6 C7 C8 C9 . . 178.2(8)
C7 C8 C9 C10 . . 1.0(13)
C12 N2 C10 C9 . . 0.4(10)
Pb1 N2 C10 C9 . . 176.7(5)
C8 C9 C10 N2 . . -0.8(12)
C1 N1 C11 C4 . . -2.1(9)
Pb1 N1 C11 C4 . . 177.8(5)
C1 N1 C11 C12 . . 177.6(6)
Pb1 N1 C11 C12 . . -2.5(7)
C3 C4 C11 N1 . . -0.5(10)
C5 C4 C11 N1 . . -180.0(6)
C3 C4 C11 C12 . . 179.8(6)
C5 C4 C11 C12 . . 0.3(10)
C10 N2 C12 C7 . . -0.2(8)
Pb1 N2 C12 C7 . . -176.7(4)
C10 N2 C12 C11 . . -180.0(5)
Pb1 N2 C12 C11 . . 3.6(6)
C8 C7 C12 N2 . . 0.4(10)
C6 C7 C12 N2 . . -178.6(6)
C8 C7 C12 C11 . . -179.8(6)
C6 C7 C12 C11 . . 1.2(9)
N1 C11 C12 N2 . . -0.8(8)
C4 C11 C12 N2 . . 179.0(6)
N1 C11 C12 C7 . . 179.4(5)
C4 C11 C12 C7 . . -0.8(9)
Pb1 O1 C13 O2 . . -14.3(6)
Pb1 O1 C13 C14 . . 165.9(4)
Pb1 O2 C13 O1 . . 14.1(6)
Pb1 O2 C13 C14 . . -166.0(4)
O1 C13 C14 C15 . . 172.9(5)
O2 C13 C14 C15 . . -7.0(8)
O1 C13 C14 C19 . . -5.2(8)
O2 C13 C14 C19 . . 174.9(5)
O5 S1 C16 C15 . . 8.4(5)
O3 S1 C16 C15 . . 129.9(4)
O4 S1 C16 C15 . . -112.5(4)
O5 S1 C16 C17 . . -171.9(4)
O3 S1 C16 C17 . . -50.5(5)
O4 S1 C16 C17 . . 67.2(5)
C19 C14 C15 C16 . . 0.4(8)
C13 C14 C15 C16 . . -177.7(5)
C17 C16 C15 C14 . . -0.5(8)
S1 C16 C15 C14 . . 179.2(4)
C15 C16 C17 C18 . . -0.2(8)
S1 C16 C17 C18 . . -179.9(4)
C16 C17 C18 C19 . . 1.0(8)
C17 C18 C19 C14 . . -1.1(8)
C15 C14 C19 C18 . . 0.4(8)
C13 C14 C19 C18 . . 178.5(5)
